data_4064730
loop_
_publ_author_name
'Risse, Julie'
'Scopelliti, Rosario'
'Severin, Kay'

_publ_section_title
;
 Beyond Click-Chemistry: Transformation of Azides with Cyclopentadienyl
 Ruthenium Complexes
;
_journal_issue 12
_journal_name_full Organometallics
_journal_page_first 3412
_journal_paper_doi 10.1021/om200295c
_journal_volume 30
_journal_year 2011
_chemical_formula_moiety 'C33 H47 Cl N4 O Ru, 0.5(C7 H8)'
_chemical_formula_sum 'C36.5 H51 Cl N4 O Ru'
_chemical_formula_weight 698.33
_chemical_name_systematic
; 
 ? 
;
_space_group_IT_number 60
_symmetry_cell_setting orthorhombic
_symmetry_space_group_name_Hall '-P 2n 2ab'
_symmetry_space_group_name_H-M 'P b c n'
_atom_sites_solution_hydrogens geom
_atom_sites_solution_primary direct
_atom_sites_solution_secondary difmap
_audit_creation_method SHELXL-97
_cell_angle_alpha 90.00
_cell_angle_beta 90.00
_cell_angle_gamma 90.00
_cell_formula_units_Z 8
_cell_length_a 14.1525(5)
_cell_length_b 28.7647(8)
_cell_length_c 17.0534(5)
_cell_measurement_reflns_used 20219
_cell_measurement_temperature 140(2)
_cell_measurement_theta_max 27.3313
_cell_measurement_theta_min 2.8716
_cell_volume 6942.3(4)
_computing_cell_refinement
; 
CrysAlisPro, Oxford Diffraction Ltd., 
Version 1.171.33.66 (release 28-04-2010 CrysAlis171 .NET) 
(compiled Apr 28 2010,14:27:37) 
;
_computing_data_collection
; 
CrysAlisPro, Oxford Diffraction Ltd., 
Version 1.171.33.66 (release 28-04-2010 CrysAlis171 .NET) 
(compiled Apr 28 2010,14:27:37) 
;
_computing_data_reduction
; 
CrysAlisPro, Oxford Diffraction Ltd., 
Version 1.171.33.66 (release 28-04-2010 CrysAlis171 .NET) 
(compiled Apr 28 2010,14:27:37) 
;
_computing_molecular_graphics 'Bruker SHELXTL'
_computing_publication_material 'Bruker SHELXTL'
_computing_structure_refinement 'SHELXL-97 (Sheldrick, 1997)'
_computing_structure_solution 'SHELXS-97 (Sheldrick, 1990)'
_diffrn_ambient_temperature 140(2)
_diffrn_detector_area_resol_mean 8.2812
_diffrn_measured_fraction_theta_full 0.995
_diffrn_measured_fraction_theta_max 0.995
_diffrn_measurement_device_type 'Oxford Diffraction, KM4/Sapphire CCD'
_diffrn_measurement_method 'phi and omega scans'
_diffrn_radiation_monochromator graphite
_diffrn_radiation_source 'fine-focus sealed tube'
_diffrn_radiation_type MoK\a
_diffrn_radiation_wavelength 0.71073
_diffrn_reflns_av_R_equivalents 0.0000
_diffrn_reflns_av_sigmaI/netI 0.0366
_diffrn_reflns_limit_h_max 17
_diffrn_reflns_limit_h_min -17
_diffrn_reflns_limit_k_max 35
_diffrn_reflns_limit_k_min -33
_diffrn_reflns_limit_l_max 21
_diffrn_reflns_limit_l_min -21
_diffrn_reflns_number 7068
_diffrn_reflns_theta_full 26.37
_diffrn_reflns_theta_max 26.37
_diffrn_reflns_theta_min 2.88
_exptl_absorpt_coefficient_mu 0.562
_exptl_absorpt_correction_T_max 1.00000
_exptl_absorpt_correction_T_min 0.91979
_exptl_absorpt_correction_type multi-scan
_exptl_absorpt_process_details
; 
CrysAlisPro, Oxford Diffraction Ltd., 
Version 1.171.33.66 (release 28-04-2010 CrysAlis171 .NET) 
(compiled Apr 28 2010,14:27:37) 
Empirical absorption correction using spherical harmonics, 
 implemented in SCALE3 ABSPACK scaling algorithm. 
;
_exptl_crystal_colour green
_exptl_crystal_density_diffrn 1.336
_exptl_crystal_density_method 'not measured'
_exptl_crystal_description prismatic
_exptl_crystal_F_000 2936
_exptl_crystal_size_max 0.29
_exptl_crystal_size_mid 0.17
_exptl_crystal_size_min 0.14
_refine_diff_density_max 2.203
_refine_diff_density_min -0.919
_refine_diff_density_rms 0.110
_refine_ls_extinction_method none
_refine_ls_goodness_of_fit_ref 1.162
_refine_ls_hydrogen_treatment constr
_refine_ls_matrix_type full
_refine_ls_number_parameters 398
_refine_ls_number_reflns 7068
_refine_ls_number_restraints 0
_refine_ls_restrained_S_all 1.162
_refine_ls_R_factor_all 0.0768
_refine_ls_R_factor_gt 0.0610
_refine_ls_shift/su_max 0.001
_refine_ls_shift/su_mean 0.000
_refine_ls_structure_factor_coef Fsqd
_refine_ls_weighting_details 'calc w=1/[\s^2^(Fo^2^)+(0.0255P)^2^+37.3608P] where P=(Fo^2^+2Fc^2^)/3'
_refine_ls_weighting_scheme calc
_refine_ls_wR_factor_gt 0.1288
_refine_ls_wR_factor_ref 0.1334
_reflns_number_gt 5599
_reflns_number_total 7068
_reflns_threshold_expression >2sigma(I)
_cod_data_source_file om200295c_si_001.cif
_cod_data_source_block complex_2
_cod_depositor_comments
;
The following automatic conversions were performed:

'_symmetry_cell_setting' value 'Orthorhombic' changed to
'orthorhombic' according to
/home/saulius/struct/CIF-dictionaries/cif_core.dic dictionary named
'cif_core.dic' version 2.4.1 from 2010-06-29.

Automatic conversion script
Id: cif_fix_values 1715 2011-07-08 13:25:40Z adriana 
;
_cod_original_formula_sum 'C36.50 H51 Cl N4 O Ru'
_cod_database_code 4064730

loop_
_symmetry_equiv_pos_as_xyz
'x, y, z'
'-x+1/2, -y+1/2, z+1/2'
'-x, y, -z+1/2'
'x+1/2, -y+1/2, -z'
'-x, -y, -z'
'x-1/2, y-1/2, -z-1/2'
'x, -y, z-1/2'
'-x-1/2, y-1/2, z'

loop_
_atom_site_label
_atom_site_type_symbol
_atom_site_fract_x
_atom_site_fract_y
_atom_site_fract_z
_atom_site_U_iso_or_equiv
_atom_site_adp_type
_atom_site_occupancy
_atom_site_symmetry_multiplicity
_atom_site_calc_flag
_atom_site_refinement_flags
Ru1 Ru 0.26901(3) 0.185860(12) 0.44137(2) 0.01440(11) Uani 1 1 d .
Cl1 Cl 0.29111(9) 0.21022(4) 0.30894(7) 0.0249(3) Uani 1 1 d .
O1 O 0.4798(2) 0.15739(12) 0.36414(19) 0.0222(7) Uani 1 1 d .
N1 N 0.2225(3) 0.25104(13) 0.4537(2) 0.0223(9) Uani 1 1 d .
N2 N 0.1317(3) 0.25882(15) 0.4519(3) 0.0299(10) Uani 1 1 d .
N3 N 0.0806(3) 0.22070(14) 0.4499(3) 0.0239(9) Uani 1 1 d .
N4 N 0.1313(3) 0.18199(13) 0.4445(2) 0.0172(8) Uani 1 1 d .
C1 C 0.4225(3) 0.15424(16) 0.4269(3) 0.0158(9) Uani 1 1 d .
C2 C 0.4168(3) 0.18477(17) 0.4899(3) 0.0191(10) Uani 1 1 d .
H2 H 0.4532 0.2123 0.4964 0.023 Uiso 1 1 calc R
C3 C 0.3469(3) 0.16777(16) 0.5435(3) 0.0181(10) Uani 1 1 d .
C4 C 0.3093(3) 0.12429(16) 0.5103(3) 0.0177(10) Uani 1 1 d .
C5 C 0.3508(3) 0.11775(16) 0.4335(3) 0.0166(9) Uani 1 1 d .
C6 C 0.5358(4) 0.19896(18) 0.3591(3) 0.0293(12) Uani 1 1 d .
H6A H 0.4941 0.2261 0.3563 0.044 Uiso 1 1 calc R
H6B H 0.5753 0.1977 0.3119 0.044 Uiso 1 1 calc R
H6C H 0.5763 0.2014 0.4055 0.044 Uiso 1 1 calc R
C7 C 0.3364(3) 0.19033(19) 0.6251(3) 0.0245(11) Uani 1 1 d .
C8 C 0.3514(4) 0.2427(2) 0.6210(3) 0.0381(15) Uani 1 1 d .
H8A H 0.4120 0.2493 0.5956 0.057 Uiso 1 1 calc R
H8B H 0.3516 0.2556 0.6742 0.057 Uiso 1 1 calc R
H8C H 0.3002 0.2569 0.5907 0.057 Uiso 1 1 calc R
C9 C 0.2370(4) 0.1842(2) 0.6616(3) 0.0297(12) Uani 1 1 d .
H9A H 0.2342 0.2008 0.7117 0.045 Uiso 1 1 calc R
H9B H 0.2246 0.1511 0.6702 0.045 Uiso 1 1 calc R
H9C H 0.1893 0.1969 0.6258 0.045 Uiso 1 1 calc R
C10 C 0.4141(4) 0.1696(3) 0.6765(3) 0.0480(18) Uani 1 1 d .
H10A H 0.4759 0.1765 0.6534 0.072 Uiso 1 1 calc R
H10B H 0.4056 0.1359 0.6800 0.072 Uiso 1 1 calc R
H10C H 0.4105 0.1832 0.7291 0.072 Uiso 1 1 calc R
C11 C 0.2377(3) 0.09206(16) 0.5487(3) 0.0203(10) Uani 1 1 d .
H11A H 0.2002 0.0777 0.5061 0.024 Uiso 1 1 calc R
H11B H 0.1937 0.1118 0.5792 0.024 Uiso 1 1 calc R
C12 C 0.2713(4) 0.05148(18) 0.6046(3) 0.0302(12) Uani 1 1 d .
C13 C 0.2595(6) 0.0648(2) 0.6911(3) 0.0517(19) Uani 1 1 d .
H13A H 0.2770 0.0383 0.7242 0.078 Uiso 1 1 calc R
H13B H 0.1936 0.0733 0.7011 0.078 Uiso 1 1 calc R
H13C H 0.3006 0.0912 0.7032 0.078 Uiso 1 1 calc R
C14 C 0.2058(4) 0.0097(2) 0.5904(4) 0.0439(16) Uani 1 1 d .
H14A H 0.2156 -0.0021 0.5371 0.066 Uiso 1 1 calc R
H14B H 0.1399 0.0195 0.5965 0.066 Uiso 1 1 calc R
H14C H 0.2202 -0.0148 0.6284 0.066 Uiso 1 1 calc R
C15 C 0.3736(4) 0.0377(2) 0.5913(3) 0.0347(13) Uani 1 1 d .
H15A H 0.4146 0.0646 0.6009 0.052 Uiso 1 1 calc R
H15B H 0.3817 0.0272 0.5370 0.052 Uiso 1 1 calc R
H15C H 0.3906 0.0125 0.6272 0.052 Uiso 1 1 calc R
C16 C 0.3477(3) 0.07783(17) 0.3723(3) 0.0209(10) Uani 1 1 d .
C17 C 0.2686(4) 0.04228(17) 0.3847(3) 0.0276(11) Uani 1 1 d .
H17A H 0.2073 0.0581 0.3833 0.041 Uiso 1 1 calc R
H17B H 0.2768 0.0271 0.4357 0.041 Uiso 1 1 calc R
H17C H 0.2711 0.0188 0.3431 0.041 Uiso 1 1 calc R
C18 C 0.4430(4) 0.05138(18) 0.3751(3) 0.0281(12) Uani 1 1 d .
H18A H 0.4421 0.0260 0.3368 0.042 Uiso 1 1 calc R
H18B H 0.4525 0.0385 0.4278 0.042 Uiso 1 1 calc R
H18C H 0.4947 0.0728 0.3627 0.042 Uiso 1 1 calc R
C19 C 0.3354(4) 0.09664(19) 0.2884(3) 0.0272(12) Uani 1 1 d .
H19A H 0.3362 0.0707 0.2511 0.041 Uiso 1 1 calc R
H19B H 0.3872 0.1181 0.2762 0.041 Uiso 1 1 calc R
H19C H 0.2750 0.1131 0.2844 0.041 Uiso 1 1 calc R
C20 C 0.2817(4) 0.29287(17) 0.4420(4) 0.0311(12) Uani 1 1 d .
H20A H 0.3078 0.2921 0.3882 0.037 Uiso 1 1 calc R
H20B H 0.3355 0.2916 0.4790 0.037 Uiso 1 1 calc R
C21 C 0.2303(4) 0.33847(16) 0.4536(3) 0.0245(11) Uani 1 1 d .
C22 C 0.1870(4) 0.3601(2) 0.3912(3) 0.0343(13) Uani 1 1 d .
H22 H 0.1906 0.3463 0.3406 0.041 Uiso 1 1 calc R
C23 C 0.1388(5) 0.4012(2) 0.4005(4) 0.0419(15) Uani 1 1 d .
H23 H 0.1111 0.4160 0.3564 0.050 Uiso 1 1 calc R
C24 C 0.1305(4) 0.4207(2) 0.4737(4) 0.0411(16) Uani 1 1 d .
H24 H 0.0951 0.4485 0.4805 0.049 Uiso 1 1 calc R
C25 C 0.1736(5) 0.4001(2) 0.5367(4) 0.0427(16) Uani 1 1 d .
H25 H 0.1688 0.4139 0.5871 0.051 Uiso 1 1 calc R
C26 C 0.2245(4) 0.35878(19) 0.5268(3) 0.0340(13) Uani 1 1 d .
H26 H 0.2550 0.3447 0.5704 0.041 Uiso 1 1 calc R
C27 C 0.0702(3) 0.14148(16) 0.4357(3) 0.0185(10) Uani 1 1 d .
H27A H 0.1092 0.1154 0.4160 0.022 Uiso 1 1 calc R
H27B H 0.0228 0.1486 0.3947 0.022 Uiso 1 1 calc R
C28 C 0.0175(3) 0.12465(18) 0.5083(3) 0.0235(11) Uani 1 1 d .
C29 C 0.0051(4) 0.1512(2) 0.5751(3) 0.0305(12) Uani 1 1 d .
H29 H 0.0295 0.1819 0.5775 0.037 Uiso 1 1 calc R
C30 C -0.0435(5) 0.1325(3) 0.6392(4) 0.0489(19) Uani 1 1 d .
H30 H -0.0528 0.1506 0.6851 0.059 Uiso 1 1 calc R
C31 C -0.0779(5) 0.0877(3) 0.6356(5) 0.059(2) Uani 1 1 d .
H31 H -0.1090 0.0748 0.6799 0.071 Uiso 1 1 calc R
C32 C -0.0678(5) 0.0618(3) 0.5692(5) 0.057(2) Uani 1 1 d .
H32 H -0.0944 0.0315 0.5663 0.069 Uiso 1 1 calc R
C33 C -0.0183(4) 0.0800(2) 0.5058(4) 0.0373(14) Uani 1 1 d .
H33 H -0.0091 0.0615 0.4603 0.045 Uiso 1 1 calc R
C34 C 0.0000 0.0746(3) 0.2500 0.0305(18) Uani 1 2 d S
C35 C 0.0810(4) 0.09951(19) 0.2310(3) 0.0283(12) Uani 1 1 d .
H35 H 0.1370 0.0832 0.2171 0.034 Uiso 1 1 calc R
C36 C 0.0814(4) 0.14764(19) 0.2319(3) 0.0285(12) Uani 1 1 d .
H36 H 0.1379 0.1641 0.2201 0.034 Uiso 1 1 calc R
C37 C 0.0000 0.1719(3) 0.2500 0.0278(17) Uani 1 2 d S
H37 H 0.0000 0.2050 0.2500 0.033 Uiso 1 2 calc SR
C38 C 0.0000 0.0223(3) 0.2500 0.049(2) Uani 1 2 d S
H38A H 0.0628 0.0109 0.2351 0.073 Uiso 0.50 1 calc PR
H38B H -0.0469 0.0109 0.2123 0.073 Uiso 0.50 1 calc PR
H38C H -0.0159 0.0109 0.3026 0.073 Uiso 0.50 1 calc PR

loop_
_atom_site_aniso_label
_atom_site_aniso_U_11
_atom_site_aniso_U_22
_atom_site_aniso_U_33
_atom_site_aniso_U_23
_atom_site_aniso_U_13
_atom_site_aniso_U_12
Ru1 0.01265(17) 0.01521(18) 0.01536(17) -0.00036(15) 0.00155(15) 0.00051(15)
Cl1 0.0263(6) 0.0294(6) 0.0189(5) 0.0065(5) 0.0025(5) 0.0032(5)
O1 0.0191(18) 0.0264(19) 0.0211(17) -0.0024(14) 0.0064(14) -0.0006(14)
N1 0.022(2) 0.0175(19) 0.027(2) -0.0017(16) 0.0056(19) 0.0023(17)
N2 0.022(2) 0.019(2) 0.048(3) 0.001(2) 0.008(2) 0.0024(18)
N3 0.021(2) 0.017(2) 0.034(2) 0.0021(18) 0.0025(19) 0.0051(16)
N4 0.024(2) 0.0130(18) 0.0144(17) 0.0006(16) -0.0001(17) 0.0009(16)
C1 0.010(2) 0.023(2) 0.015(2) -0.0006(18) 0.0006(17) 0.0023(18)
C2 0.013(2) 0.019(2) 0.025(2) -0.003(2) 0.0009(19) 0.001(2)
C3 0.016(2) 0.022(2) 0.016(2) -0.0041(18) -0.0017(18) 0.0021(19)
C4 0.017(2) 0.017(2) 0.019(2) 0.0017(18) -0.0020(19) 0.0049(19)
C5 0.014(2) 0.020(2) 0.016(2) 0.0016(19) -0.0016(19) 0.0020(18)
C6 0.024(3) 0.032(3) 0.033(3) 0.003(2) 0.006(2) -0.005(2)
C7 0.019(3) 0.039(3) 0.016(2) -0.011(2) -0.0024(19) 0.001(2)
C8 0.036(3) 0.043(4) 0.036(3) -0.024(3) 0.012(3) -0.015(3)
C9 0.022(3) 0.044(3) 0.023(2) -0.011(2) 0.002(2) 0.000(3)
C10 0.035(4) 0.088(5) 0.021(3) -0.013(3) -0.007(3) 0.014(3)
C11 0.018(2) 0.020(2) 0.023(2) 0.0036(19) 0.000(2) 0.0049(19)
C12 0.032(3) 0.029(3) 0.029(3) 0.013(2) 0.010(3) 0.008(2)
C13 0.072(5) 0.052(4) 0.031(3) 0.020(3) 0.014(3) 0.024(4)
C14 0.039(4) 0.031(3) 0.062(4) 0.020(3) 0.013(3) 0.003(3)
C15 0.033(3) 0.037(3) 0.034(3) 0.012(3) -0.002(3) 0.011(3)
C16 0.020(3) 0.021(3) 0.022(2) -0.0036(19) 0.000(2) 0.002(2)
C17 0.027(3) 0.020(3) 0.035(3) -0.011(2) 0.002(2) 0.001(2)
C18 0.028(3) 0.023(3) 0.033(3) -0.008(2) 0.000(2) 0.009(2)
C19 0.033(3) 0.029(3) 0.020(2) -0.008(2) -0.003(2) 0.004(2)
C20 0.029(3) 0.022(3) 0.042(3) -0.002(2) 0.010(3) -0.003(2)
C21 0.020(2) 0.018(2) 0.036(3) -0.003(2) 0.008(2) -0.002(2)
C22 0.040(4) 0.030(3) 0.033(3) -0.001(2) 0.004(3) -0.002(3)
C23 0.045(4) 0.032(3) 0.048(4) 0.009(3) 0.002(3) 0.003(3)
C24 0.037(4) 0.019(3) 0.068(4) -0.004(3) 0.013(3) -0.001(3)
C25 0.058(4) 0.029(3) 0.041(4) -0.015(3) 0.012(3) -0.007(3)
C26 0.040(3) 0.027(3) 0.035(3) -0.002(2) -0.001(3) -0.004(3)
C27 0.018(2) 0.021(2) 0.017(2) -0.0016(19) 0.001(2) -0.0040(18)
C28 0.014(2) 0.030(3) 0.026(3) 0.011(2) -0.001(2) 0.000(2)
C29 0.020(3) 0.043(3) 0.028(3) 0.004(2) 0.003(2) 0.004(2)
C30 0.036(4) 0.086(6) 0.025(3) 0.014(3) 0.006(3) 0.021(4)
C31 0.040(4) 0.082(6) 0.056(5) 0.044(4) 0.019(4) 0.008(4)
C32 0.044(4) 0.057(5) 0.071(5) 0.029(4) 0.014(4) -0.011(3)
C33 0.028(3) 0.037(3) 0.046(4) 0.008(3) 0.001(3) -0.007(3)
C34 0.045(5) 0.023(4) 0.024(4) 0.000 -0.008(4) 0.000
C35 0.024(3) 0.036(3) 0.025(3) 0.001(2) -0.004(2) 0.005(2)
C36 0.028(3) 0.034(3) 0.023(3) 0.002(2) -0.004(2) -0.006(2)
C37 0.036(4) 0.026(4) 0.021(4) 0.000 -0.009(3) 0.000
C38 0.061(7) 0.035(5) 0.051(6) 0.000 -0.001(5) 0.000

loop_
_atom_type_symbol
_atom_type_description
_atom_type_scat_dispersion_real
_atom_type_scat_dispersion_imag
_atom_type_scat_source
C C 0.0033 0.0016 'International Tables Vol C Tables 4.2.6.8 and 6.1.1.4'
H H 0.0000 0.0000 'International Tables Vol C Tables 4.2.6.8 and 6.1.1.4'
N N 0.0061 0.0033 'International Tables Vol C Tables 4.2.6.8 and 6.1.1.4'
O O 0.0106 0.0060 'International Tables Vol C Tables 4.2.6.8 and 6.1.1.4'
Cl Cl 0.1484 0.1585 'International Tables Vol C Tables 4.2.6.8 and 6.1.1.4'
Ru Ru -1.2594 0.8363 'International Tables Vol C Tables 4.2.6.8 and 6.1.1.4'

loop_
_geom_angle_atom_site_label_1
_geom_angle_atom_site_label_2
_geom_angle_atom_site_label_3
_geom_angle
_geom_angle_site_symmetry_1
_geom_angle_site_symmetry_3
N4 Ru1 N1 73.85(16) . .
N4 Ru1 C3 118.78(17) . .
N1 Ru1 C3 108.33(17) . .
N4 Ru1 C4 101.44(17) . .
N1 Ru1 C4 141.67(17) . .
C3 Ru1 C4 39.74(17) . .
N4 Ru1 C2 156.51(17) . .
N1 Ru1 C2 106.31(17) . .
C3 Ru1 C2 38.09(17) . .
C4 Ru1 C2 63.34(18) . .
N4 Ru1 C5 117.34(16) . .
N1 Ru1 C5 168.51(17) . .
C3 Ru1 C5 64.81(17) . .
C4 Ru1 C5 37.63(16) . .
C2 Ru1 C5 62.46(17) . .
N4 Ru1 C1 153.70(16) . .
N1 Ru1 C1 132.35(17) . .
C3 Ru1 C1 61.02(16) . .
C4 Ru1 C1 60.58(17) . .
C2 Ru1 C1 34.92(16) . .
C5 Ru1 C1 36.68(16) . .
N4 Ru1 Cl1 99.97(11) . .
N1 Ru1 Cl1 82.35(12) . .
C3 Ru1 Cl1 141.23(13) . .
C4 Ru1 Cl1 135.09(13) . .
C2 Ru1 Cl1 103.33(12) . .
C5 Ru1 Cl1 97.50(12) . .
C1 Ru1 Cl1 83.92(11) . .
C1 O1 C6 115.9(4) . .
N2 N1 C20 114.5(4) . .
N2 N1 Ru1 118.9(3) . .
C20 N1 Ru1 124.2(3) . .
N1 N2 N3 113.6(4) . .
N2 N3 N4 113.8(4) . .
N3 N4 C27 110.9(4) . .
N3 N4 Ru1 119.6(3) . .
C27 N4 Ru1 129.4(3) . .
O1 C1 C2 127.4(4) . .
O1 C1 C5 121.8(4) . .
C2 C1 C5 110.7(4) . .
O1 C1 Ru1 127.6(3) . .
C2 C1 Ru1 67.9(3) . .
C5 C1 Ru1 68.4(2) . .
C1 C2 C3 108.5(4) . .
C1 C2 Ru1 77.2(3) . .
C3 C2 Ru1 66.3(3) . .
C1 C2 H2 125.8 . .
C3 C2 H2 125.8 . .
Ru1 C2 H2 122.3 . .
C2 C3 C4 107.1(4) . .
C2 C3 C7 119.9(4) . .
C4 C3 C7 132.0(4) . .
C2 C3 Ru1 75.6(3) . .
C4 C3 Ru1 72.9(3) . .
C7 C3 Ru1 125.9(3) . .
C5 C4 C3 108.2(4) . .
C5 C4 C11 125.5(4) . .
C3 C4 C11 126.4(4) . .
C5 C4 Ru1 74.1(3) . .
C3 C4 Ru1 67.4(2) . .
C11 C4 Ru1 123.2(3) . .
C4 C5 C1 104.9(4) . .
C4 C5 C16 133.9(4) . .
C1 C5 C16 119.8(4) . .
C4 C5 Ru1 68.2(2) . .
C1 C5 Ru1 74.9(3) . .
C16 C5 Ru1 131.4(3) . .
O1 C6 H6A 109.5 . .
O1 C6 H6B 109.5 . .
H6A C6 H6B 109.5 . .
O1 C6 H6C 109.5 . .
H6A C6 H6C 109.5 . .
H6B C6 H6C 109.5 . .
C8 C7 C10 108.2(5) . .
C8 C7 C3 111.2(4) . .
C10 C7 C3 106.5(4) . .
C8 C7 C9 104.9(4) . .
C10 C7 C9 112.3(5) . .
C3 C7 C9 113.7(4) . .
C7 C8 H8A 109.5 . .
C7 C8 H8B 109.5 . .
H8A C8 H8B 109.5 . .
C7 C8 H8C 109.5 . .
H8A C8 H8C 109.5 . .
H8B C8 H8C 109.5 . .
C7 C9 H9A 109.5 . .
C7 C9 H9B 109.5 . .
H9A C9 H9B 109.5 . .
C7 C9 H9C 109.5 . .
H9A C9 H9C 109.5 . .
H9B C9 H9C 109.5 . .
C7 C10 H10A 109.5 . .
C7 C10 H10B 109.5 . .
H10A C10 H10B 109.5 . .
C7 C10 H10C 109.5 . .
H10A C10 H10C 109.5 . .
H10B C10 H10C 109.5 . .
C4 C11 C12 120.6(4) . .
C4 C11 H11A 107.2 . .
C12 C11 H11A 107.2 . .
C4 C11 H11B 107.2 . .
C12 C11 H11B 107.2 . .
H11A C11 H11B 106.8 . .
C15 C12 C13 108.2(5) . .
C15 C12 C14 110.3(5) . .
C13 C12 C14 106.4(5) . .
C15 C12 C11 112.9(4) . .
C13 C12 C11 111.3(4) . .
C14 C12 C11 107.5(5) . .
C12 C13 H13A 109.5 . .
C12 C13 H13B 109.5 . .
H13A C13 H13B 109.5 . .
C12 C13 H13C 109.5 . .
H13A C13 H13C 109.5 . .
H13B C13 H13C 109.5 . .
C12 C14 H14A 109.5 . .
C12 C14 H14B 109.5 . .
H14A C14 H14B 109.5 . .
C12 C14 H14C 109.5 . .
H14A C14 H14C 109.5 . .
H14B C14 H14C 109.5 . .
C12 C15 H15A 109.5 . .
C12 C15 H15B 109.5 . .
H15A C15 H15B 109.5 . .
C12 C15 H15C 109.5 . .
H15A C15 H15C 109.5 . .
H15B C15 H15C 109.5 . .
C17 C16 C19 106.3(4) . .
C17 C16 C18 107.7(4) . .
C19 C16 C18 107.5(4) . .
C17 C16 C5 114.9(4) . .
C19 C16 C5 111.6(4) . .
C18 C16 C5 108.5(4) . .
C16 C17 H17A 109.5 . .
C16 C17 H17B 109.5 . .
H17A C17 H17B 109.5 . .
C16 C17 H17C 109.5 . .
H17A C17 H17C 109.5 . .
H17B C17 H17C 109.5 . .
C16 C18 H18A 109.5 . .
C16 C18 H18B 109.5 . .
H18A C18 H18B 109.5 . .
C16 C18 H18C 109.5 . .
H18A C18 H18C 109.5 . .
H18B C18 H18C 109.5 . .
C16 C19 H19A 109.5 . .
C16 C19 H19B 109.5 . .
H19A C19 H19B 109.5 . .
C16 C19 H19C 109.5 . .
H19A C19 H19C 109.5 . .
H19B C19 H19C 109.5 . .
N1 C20 C21 114.6(4) . .
N1 C20 H20A 108.6 . .
C21 C20 H20A 108.6 . .
N1 C20 H20B 108.6 . .
C21 C20 H20B 108.6 . .
H20A C20 H20B 107.6 . .
C22 C21 C26 118.8(5) . .
C22 C21 C20 120.3(5) . .
C26 C21 C20 120.9(5) . .
C23 C22 C21 121.3(6) . .
C23 C22 H22 119.3 . .
C21 C22 H22 119.3 . .
C24 C23 C22 120.0(6) . .
C24 C23 H23 120.0 . .
C22 C23 H23 120.0 . .
C25 C24 C23 119.8(6) . .
C25 C24 H24 120.1 . .
C23 C24 H24 120.1 . .
C24 C25 C26 120.2(6) . .
C24 C25 H25 119.9 . .
C26 C25 H25 119.9 . .
C21 C26 C25 119.9(6) . .
C21 C26 H26 120.1 . .
C25 C26 H26 120.1 . .
N4 C27 C28 117.4(4) . .
N4 C27 H27A 108.0 . .
C28 C27 H27A 108.0 . .
N4 C27 H27B 108.0 . .
C28 C27 H27B 108.0 . .
H27A C27 H27B 107.2 . .
C33 C28 C29 119.4(5) . .
C33 C28 C27 116.8(5) . .
C29 C28 C27 123.8(5) . .
C28 C29 C30 119.6(6) . .
C28 C29 H29 120.2 . .
C30 C29 H29 120.2 . .
C31 C30 C29 119.9(7) . .
C31 C30 H30 120.0 . .
C29 C30 H30 120.0 . .
C32 C31 C30 120.7(6) . .
C32 C31 H31 119.7 . .
C30 C31 H31 119.7 . .
C31 C32 C33 119.6(7) . .
C31 C32 H32 120.2 . .
C33 C32 H32 120.2 . .
C28 C33 C32 120.7(6) . .
C28 C33 H33 119.6 . .
C32 C33 H33 119.6 . .
C35 C34 C35 118.1(7) 3 .
C35 C34 C38 121.0(4) 3 .
C35 C34 C38 121.0(4) . .
C36 C35 C34 121.0(5) . .
C36 C35 H35 119.5 . .
C34 C35 H35 119.5 . .
C37 C36 C35 120.4(5) . .
C37 C36 H36 119.8 . .
C35 C36 H36 119.8 . .
C36 C37 C36 119.2(7) . 3
C36 C37 H37 120.4 . .
C36 C37 H37 120.4 3 .
C34 C38 H38A 109.5 . .
C34 C38 H38B 109.5 . .
H38A C38 H38B 109.5 . .
C34 C38 H38C 109.5 . .
H38A C38 H38C 109.5 . .
H38B C38 H38C 109.5 . .

loop_
_geom_bond_atom_site_label_1
_geom_bond_atom_site_label_2
_geom_bond_distance
_geom_bond_site_symmetry_2
Ru1 N4 1.953(4) .
Ru1 N1 1.998(4) .
Ru1 C3 2.126(5) .
Ru1 C4 2.201(4) .
Ru1 C2 2.250(5) .
Ru1 C5 2.279(4) .
Ru1 C1 2.368(4) .
Ru1 Cl1 2.3852(12) .
O1 C1 1.346(5) .
O1 C6 1.437(6) .
N1 N2 1.304(6) .
N1 C20 1.479(6) .
N2 N3 1.314(6) .
N3 N4 1.328(5) .
N4 C27 1.459(6) .
C1 C2 1.390(6) .
C1 C5 1.464(6) .
C2 C3 1.433(7) .
C2 H2 0.9500 .
C3 C4 1.473(6) .
C3 C7 1.542(6) .
C4 C5 1.447(6) .
C4 C11 1.522(7) .
C5 C16 1.553(6) .
C6 H6A 0.9800 .
C6 H6B 0.9800 .
C6 H6C 0.9800 .
C7 C8 1.523(8) .
C7 C10 1.527(8) .
C7 C9 1.548(7) .
C8 H8A 0.9800 .
C8 H8B 0.9800 .
C8 H8C 0.9800 .
C9 H9A 0.9800 .
C9 H9B 0.9800 .
C9 H9C 0.9800 .
C10 H10A 0.9800 .
C10 H10B 0.9800 .
C10 H10C 0.9800 .
C11 C12 1.580(6) .
C11 H11A 0.9900 .
C11 H11B 0.9900 .
C12 C15 1.519(8) .
C12 C13 1.533(8) .
C12 C14 1.536(8) .
C13 H13A 0.9800 .
C13 H13B 0.9800 .
C13 H13C 0.9800 .
C14 H14A 0.9800 .
C14 H14B 0.9800 .
C14 H14C 0.9800 .
C15 H15A 0.9800 .
C15 H15B 0.9800 .
C15 H15C 0.9800 .
C16 C17 1.531(7) .
C16 C19 1.539(7) .
C16 C18 1.549(7) .
C17 H17A 0.9800 .
C17 H17B 0.9800 .
C17 H17C 0.9800 .
C18 H18A 0.9800 .
C18 H18B 0.9800 .
C18 H18C 0.9800 .
C19 H19A 0.9800 .
C19 H19B 0.9800 .
C19 H19C 0.9800 .
C20 C21 1.512(7) .
C20 H20A 0.9900 .
C20 H20B 0.9900 .
C21 C22 1.377(8) .
C21 C26 1.381(7) .
C22 C23 1.374(8) .
C22 H22 0.9500 .
C23 C24 1.373(9) .
C23 H23 0.9500 .
C24 C25 1.370(9) .
C24 H24 0.9500 .
C25 C26 1.400(8) .
C25 H25 0.9500 .
C26 H26 0.9500 .
C27 C28 1.523(7) .
C27 H27A 0.9900 .
C27 H27B 0.9900 .
C28 C33 1.383(8) .
C28 C29 1.383(8) .
C29 C30 1.399(8) .
C29 H29 0.9500 .
C30 C31 1.378(11) .
C30 H30 0.9500 .
C31 C32 1.363(11) .
C31 H31 0.9500 .
C32 C33 1.390(9) .
C32 H32 0.9500 .
C33 H33 0.9500 .
C34 C35 1.390(7) 3
C34 C35 1.390(7) .
C34 C38 1.507(11) .
C35 C36 1.385(7) .
C35 H35 0.9500 .
C36 C37 1.382(7) .
C36 H36 0.9500 .
C37 C36 1.382(7) 3
C37 H37 0.9500 .
C38 H38A 0.9800 .
C38 H38B 0.9800 .
C38 H38C 0.9800 .

loop_
_geom_torsion_atom_site_label_1
_geom_torsion_atom_site_label_2
_geom_torsion_atom_site_label_3
_geom_torsion_atom_site_label_4
_geom_torsion
_geom_torsion_site_symmetry_1
_geom_torsion_site_symmetry_4
N4 Ru1 N1 N2 -4.7(4) . .
C3 Ru1 N1 N2 -120.3(4) . .
C4 Ru1 N1 N2 -92.8(5) . .
C2 Ru1 N1 N2 -160.3(4) . .
C5 Ru1 N1 N2 -172.0(7) . .
C1 Ru1 N1 N2 172.5(3) . .
Cl1 Ru1 N1 N2 98.0(4) . .
N4 Ru1 N1 C20 -166.3(4) . .
C3 Ru1 N1 C20 78.1(4) . .
C4 Ru1 N1 C20 105.7(4) . .
C2 Ru1 N1 C20 38.2(4) . .
C5 Ru1 N1 C20 26.5(11) . .
C1 Ru1 N1 C20 11.0(5) . .
Cl1 Ru1 N1 C20 -63.5(4) . .
C20 N1 N2 N3 169.8(4) . .
Ru1 N1 N2 N3 6.6(6) . .
N1 N2 N3 N4 -4.5(6) . .
N2 N3 N4 C27 -175.1(4) . .
N2 N3 N4 Ru1 0.6(6) . .
N1 Ru1 N4 N3 2.1(3) . .
C3 Ru1 N4 N3 104.5(4) . .
C4 Ru1 N4 N3 142.9(3) . .
C2 Ru1 N4 N3 96.0(5) . .
C5 Ru1 N4 N3 179.3(3) . .
C1 Ru1 N4 N3 -173.3(3) . .
Cl1 Ru1 N4 N3 -76.8(3) . .
N1 Ru1 N4 C27 176.9(4) . .
C3 Ru1 N4 C27 -80.7(4) . .
C4 Ru1 N4 C27 -42.3(4) . .
C2 Ru1 N4 C27 -89.3(6) . .
C5 Ru1 N4 C27 -5.9(4) . .
C1 Ru1 N4 C27 1.5(6) . .
Cl1 Ru1 N4 C27 97.9(4) . .
C6 O1 C1 C2 -5.3(7) . .
C6 O1 C1 C5 170.1(4) . .
C6 O1 C1 Ru1 84.1(5) . .
N4 Ru1 C1 O1 103.2(5) . .
N1 Ru1 C1 O1 -70.9(4) . .
C3 Ru1 C1 O1 -159.8(5) . .
C4 Ru1 C1 O1 154.3(5) . .
C2 Ru1 C1 O1 -120.9(5) . .
C5 Ru1 C1 O1 114.2(5) . .
Cl1 Ru1 C1 O1 3.0(4) . .
N4 Ru1 C1 C2 -135.9(4) . .
N1 Ru1 C1 C2 50.1(4) . .
C3 Ru1 C1 C2 -38.9(3) . .
C4 Ru1 C1 C2 -84.7(3) . .
C5 Ru1 C1 C2 -124.8(4) . .
Cl1 Ru1 C1 C2 123.9(3) . .
N4 Ru1 C1 C5 -11.1(5) . .
N1 Ru1 C1 C5 174.9(3) . .
C3 Ru1 C1 C5 85.9(3) . .
C4 Ru1 C1 C5 40.1(3) . .
C2 Ru1 C1 C5 124.8(4) . .
Cl1 Ru1 C1 C5 -111.3(2) . .
O1 C1 C2 C3 -179.6(4) . .
C5 C1 C2 C3 4.6(5) . .
Ru1 C1 C2 C3 59.2(3) . .
O1 C1 C2 Ru1 121.2(5) . .
C5 C1 C2 Ru1 -54.7(3) . .
N4 Ru1 C2 C1 129.3(4) . .
N1 Ru1 C2 C1 -143.8(3) . .
C3 Ru1 C2 C1 117.1(4) . .
C4 Ru1 C2 C1 76.0(3) . .
C5 Ru1 C2 C1 33.6(3) . .
Cl1 Ru1 C2 C1 -58.0(3) . .
N4 Ru1 C2 C3 12.2(6) . .
N1 Ru1 C2 C3 99.1(3) . .
C4 Ru1 C2 C3 -41.0(3) . .
C5 Ru1 C2 C3 -83.5(3) . .
C1 Ru1 C2 C3 -117.1(4) . .
Cl1 Ru1 C2 C3 -175.1(2) . .
C1 C2 C3 C4 0.4(5) . .
Ru1 C2 C3 C4 66.6(3) . .
C1 C2 C3 C7 170.4(4) . .
Ru1 C2 C3 C7 -123.4(4) . .
C1 C2 C3 Ru1 -66.2(3) . .
N4 Ru1 C3 C2 -174.5(3) . .
N1 Ru1 C3 C2 -93.3(3) . .
C4 Ru1 C3 C2 113.4(4) . .
C5 Ru1 C3 C2 76.8(3) . .
C1 Ru1 C3 C2 35.6(3) . .
Cl1 Ru1 C3 C2 7.6(4) . .
N4 Ru1 C3 C4 72.1(3) . .
N1 Ru1 C3 C4 153.4(3) . .
C2 Ru1 C3 C4 -113.4(4) . .
C5 Ru1 C3 C4 -36.6(3) . .
C1 Ru1 C3 C4 -77.7(3) . .
Cl1 Ru1 C3 C4 -105.8(3) . .
N4 Ru1 C3 C7 -57.8(5) . .
N1 Ru1 C3 C7 23.5(5) . .
C4 Ru1 C3 C7 -129.9(5) . .
C2 Ru1 C3 C7 116.7(5) . .
C5 Ru1 C3 C7 -166.5(5) . .
C1 Ru1 C3 C7 152.3(5) . .
Cl1 Ru1 C3 C7 124.3(4) . .
C2 C3 C4 C5 -5.1(5) . .
C7 C3 C4 C5 -173.5(5) . .
Ru1 C3 C4 C5 63.4(3) . .
C2 C3 C4 C11 176.0(4) . .
C7 C3 C4 C11 7.7(8) . .
Ru1 C3 C4 C11 -115.5(4) . .
C2 C3 C4 Ru1 -68.5(3) . .
C7 C3 C4 Ru1 123.2(5) . .
N4 Ru1 C4 C5 120.3(3) . .
N1 Ru1 C4 C5 -161.3(3) . .
C3 Ru1 C4 C5 -118.0(4) . .
C2 Ru1 C4 C5 -78.7(3) . .
C1 Ru1 C4 C5 -39.1(3) . .
Cl1 Ru1 C4 C5 3.4(3) . .
N4 Ru1 C4 C3 -121.7(3) . .
N1 Ru1 C4 C3 -43.3(4) . .
C2 Ru1 C4 C3 39.3(3) . .
C5 Ru1 C4 C3 118.0(4) . .
C1 Ru1 C4 C3 78.9(3) . .
Cl1 Ru1 C4 C3 121.4(2) . .
N4 Ru1 C4 C11 -2.0(4) . .
N1 Ru1 C4 C11 76.4(5) . .
C3 Ru1 C4 C11 119.7(5) . .
C2 Ru1 C4 C11 159.0(4) . .
C5 Ru1 C4 C11 -122.3(5) . .
C1 Ru1 C4 C11 -161.4(4) . .
Cl1 Ru1 C4 C11 -118.9(3) . .
C3 C4 C5 C1 7.6(5) . .
C11 C4 C5 C1 -173.6(4) . .
Ru1 C4 C5 C1 66.7(3) . .
C3 C4 C5 C16 173.8(5) . .
C11 C4 C5 C16 -7.4(8) . .
Ru1 C4 C5 C16 -127.1(5) . .
C3 C4 C5 Ru1 -59.1(3) . .
C11 C4 C5 Ru1 119.7(5) . .
O1 C1 C5 C4 176.2(4) . .
C2 C1 C5 C4 -7.6(5) . .
Ru1 C1 C5 C4 -62.0(3) . .
O1 C1 C5 C16 7.7(7) . .
C2 C1 C5 C16 -176.2(4) . .
Ru1 C1 C5 C16 129.4(4) . .
O1 C1 C5 Ru1 -121.7(4) . .
C2 C1 C5 Ru1 54.4(3) . .
N4 Ru1 C5 C4 -72.2(3) . .
N1 Ru1 C5 C4 93.9(8) . .
C3 Ru1 C5 C4 38.6(3) . .
C2 Ru1 C5 C4 81.2(3) . .
C1 Ru1 C5 C4 113.2(4) . .
Cl1 Ru1 C5 C4 -177.6(2) . .
N4 Ru1 C5 C1 174.5(2) . .
N1 Ru1 C5 C1 -19.3(9) . .
C3 Ru1 C5 C1 -74.7(3) . .
C4 Ru1 C5 C1 -113.2(4) . .
C2 Ru1 C5 C1 -32.0(2) . .
Cl1 Ru1 C5 C1 69.2(2) . .
N4 Ru1 C5 C16 57.8(5) . .
N1 Ru1 C5 C16 -136.0(7) . .
C3 Ru1 C5 C16 168.7(5) . .
C4 Ru1 C5 C16 130.1(5) . .
C2 Ru1 C5 C16 -148.7(5) . .
C1 Ru1 C5 C16 -116.7(5) . .
Cl1 Ru1 C5 C16 -47.5(4) . .
C2 C3 C7 C8 37.3(6) . .
C4 C3 C7 C8 -155.6(5) . .
Ru1 C3 C7 C8 -56.3(6) . .
C2 C3 C7 C10 -80.4(6) . .
C4 C3 C7 C10 86.8(6) . .
Ru1 C3 C7 C10 -173.9(4) . .
C2 C3 C7 C9 155.4(5) . .
C4 C3 C7 C9 -37.5(7) . .
Ru1 C3 C7 C9 61.9(6) . .
C5 C4 C11 C12 92.7(6) . .
C3 C4 C11 C12 -88.7(6) . .
Ru1 C4 C11 C12 -173.6(3) . .
C4 C11 C12 C15 -21.3(7) . .
C4 C11 C12 C13 100.7(6) . .
C4 C11 C12 C14 -143.2(5) . .
C4 C5 C16 C17 16.4(7) . .
C1 C5 C16 C17 -179.0(4) . .
Ru1 C5 C16 C17 -83.0(5) . .
C4 C5 C16 C19 137.5(5) . .
C1 C5 C16 C19 -57.9(6) . .
Ru1 C5 C16 C19 38.2(6) . .
C4 C5 C16 C18 -104.2(6) . .
C1 C5 C16 C18 60.4(6) . .
Ru1 C5 C16 C18 156.4(4) . .
N2 N1 C20 C21 17.0(7) . .
Ru1 N1 C20 C21 179.2(4) . .
N1 C20 C21 C22 -90.7(6) . .
N1 C20 C21 C26 88.2(6) . .
C26 C21 C22 C23 0.1(9) . .
C20 C21 C22 C23 179.0(5) . .
C21 C22 C23 C24 -2.0(10) . .
C22 C23 C24 C25 2.5(10) . .
C23 C24 C25 C26 -1.1(10) . .
C22 C21 C26 C25 1.3(9) . .
C20 C21 C26 C25 -177.6(5) . .
C24 C25 C26 C21 -0.9(9) . .
N3 N4 C27 C28 -74.8(5) . .
Ru1 N4 C27 C28 110.1(4) . .
N4 C27 C28 C33 -162.5(5) . .
N4 C27 C28 C29 16.8(7) . .
C33 C28 C29 C30 0.0(8) . .
C27 C28 C29 C30 -179.4(5) . .
C28 C29 C30 C31 0.6(9) . .
C29 C30 C31 C32 -2.2(11) . .
C30 C31 C32 C33 3.1(11) . .
C29 C28 C33 C32 1.0(9) . .
C27 C28 C33 C32 -179.6(6) . .
C31 C32 C33 C28 -2.5(10) . .
C35 C34 C35 C36 0.8(3) 3 .
C38 C34 C35 C36 -179.2(3) . .
C34 C35 C36 C37 -1.7(7) . .
C35 C36 C37 C36 0.8(3) . 3
